data_1529909
loop_
_publ_author_name
'England, W.A.'
'Jacobson, A.J.'
'Tofield, B.C.'

_publ_section_title
;
 Structural studies of highly non-stoichiometric polycrystalline sodium
 and silver beta-aluminas
;
_journal_name_full 'Solid State Ionics'
_journal_page_first 21
_journal_page_last 27
_journal_volume 6
_journal_year 1982
_chemical_formula_sum 'Ag3 Al22 O34'
_space_group_IT_number 194
_symmetry_space_group_name_Hall '-P 6c 2c'
_symmetry_space_group_name_H-M 'P 63/m m c'
_cell_angle_alpha 90
_cell_angle_beta 90
_cell_angle_gamma 120
_cell_formula_units_Z 1
_cell_length_a 5.606
_cell_length_b 5.606
_cell_length_c 22.446
_cell_volume 610.908
_citation_journal_id_ASTM SSIOD3
_cod_data_source_file England_SSIOD3_1982_919.cif
_cod_data_source_block Ag3Al22O34
_cod_original_cell_volume 610.9079
_cod_database_code 1529909

loop_
_symmetry_equiv_pos_as_xyz
x,y,z
x-y,x,z+1/2
-y,x-y,z
-x,-y,z+1/2
-x+y,-x,z
y,-x+y,z+1/2
-y,-x,-z+1/2
x-y,-y,-z
x,x-y,-z+1/2
y,x,-z
-x+y,y,-z+1/2
-x,-x+y,-z
-x,-y,-z
-x+y,-x,-z-1/2
y,-x+y,-z
x,y,-z-1/2
x-y,x,-z
-y,x-y,-z-1/2
y,x,z-1/2
-x+y,y,z
-x,-x+y,z-1/2
-y,-x,z
x-y,-y,z-1/2
x,x-y,z

loop_
_atom_site_label
_atom_site_type_symbol
_atom_site_fract_x
_atom_site_fract_y
_atom_site_fract_z
_atom_site_occupancy
_atom_site_U_iso_or_equiv
Al4 Al+3 0 0 0 1 0.0
Al2 Al+3 0.3333 0.6667 0.024 1 0.0
O2 O-2 0.5052 0.0104 0.1477 1 0.0
O1 O-2 0.1571 0.3142 0.0502 1 0.0
Ag1 Ag+1 0.717 0.434 0.25 0.3333 0.0
O5 O-2 0.2808 0.5616 0.25 0.3333 0.0
O3 O-2 0.6667 0.3333 0.0576 1 0.0
O4 O-2 0 0 0.144 1 0.0
Al3 Al+3 0.3333 0.6667 0.1739 1 0.0
Ag2 Ag+1 0.9576 0.9152 0.25 0.1667 0.0
Al1 Al+3 0.8324 0.6648 0.1066 1 0.0
